data_7005306
loop_
_publ_author_name
'Price, Jason R.'
'Lan, Yanhua'
'Brooker, Sally'

_publ_section_title
;
 Pyridazine-bridged copper(I) complexes of bis-bidentate ligands:
 tetranuclear [2 x 2] grid versus dinuclear side-by-side architectures
 as a function of ligand substituents.
;
_journal_issue 18
_journal_name_full 'Dalton transactions (Cambridge, England : 2003)'
_journal_page_first 1807
_journal_page_last 1820
_journal_paper_doi 10.1039/B700503B
_journal_year 2007
_chemical_formula_sum 'C24 H26 N4'
_chemical_formula_weight 370.49
_chemical_name_systematic
;
?
;
_space_group_IT_number 14
_symmetry_cell_setting monoclinic
_symmetry_space_group_name_Hall '-P 2ybc'
_symmetry_space_group_name_H-M 'P 1 21/c 1'
_atom_sites_solution_hydrogens geom
_atom_sites_solution_primary direct
_atom_sites_solution_secondary difmap
_audit_creation_method SHELXL-97
_cell_angle_alpha 90.00
_cell_angle_beta 98.4910(10)
_cell_angle_gamma 90.00
_cell_formula_units_Z 4
_cell_length_a 8.5883(2)
_cell_length_b 9.9822(2)
_cell_length_c 24.5153(6)
_cell_measurement_temperature 83(2)
_cell_volume 2078.66(8)
_computing_structure_refinement 'SHELXL-97 (Sheldrick, 1997)'
_computing_structure_solution 'SHELXS-97 (Sheldrick, 1990)'
_diffrn_ambient_temperature 83(2)
_diffrn_measured_fraction_theta_full 0.990
_diffrn_measured_fraction_theta_max 0.990
_diffrn_measurement_device_type 'Bruker SMART area detector'
_diffrn_measurement_method 'CCD area detector'
_diffrn_radiation_monochromator graphite
_diffrn_radiation_source 'fine-focus sealed tube'
_diffrn_radiation_type MoK\a
_diffrn_radiation_wavelength 0.71073
_diffrn_reflns_av_R_equivalents 0.1501
_diffrn_reflns_av_sigmaI/netI 0.1207
_diffrn_reflns_limit_h_max 10
_diffrn_reflns_limit_h_min -10
_diffrn_reflns_limit_k_max 11
_diffrn_reflns_limit_k_min 0
_diffrn_reflns_limit_l_max 29
_diffrn_reflns_limit_l_min 0
_diffrn_reflns_number 17964
_diffrn_reflns_theta_full 25.43
_diffrn_reflns_theta_max 25.43
_diffrn_reflns_theta_min 1.68
_exptl_absorpt_coefficient_mu 0.071
_exptl_absorpt_correction_T_max 1.000
_exptl_absorpt_correction_T_min 0.144
_exptl_absorpt_correction_type multi-scan
_exptl_absorpt_process_details 'SADABS (Bruker AXS Inc., 2000)'
_exptl_crystal_colour yellow
_exptl_crystal_density_diffrn 1.184
_exptl_crystal_density_method 'not measured'
_exptl_crystal_description needle
_exptl_crystal_F_000 792
_exptl_crystal_size_max 0.38
_exptl_crystal_size_mid 0.10
_exptl_crystal_size_min 0.10
_refine_diff_density_max 0.240
_refine_diff_density_min -0.246
_refine_diff_density_rms 0.059
_refine_ls_extinction_method none
_refine_ls_goodness_of_fit_ref 0.989
_refine_ls_hydrogen_treatment constr
_refine_ls_matrix_type full
_refine_ls_number_parameters 259
_refine_ls_number_reflns 3802
_refine_ls_number_restraints 0
_refine_ls_restrained_S_all 0.989
_refine_ls_R_factor_all 0.1512
_refine_ls_R_factor_gt 0.0749
_refine_ls_shift/su_max 0.000
_refine_ls_shift/su_mean 0.000
_refine_ls_structure_factor_coef Fsqd
_refine_ls_weighting_details 'calc w=1/[\s^2^(Fo^2^)+(0.0812P)^2^+0.0000P] where P=(Fo^2^+2Fc^2^)/3'
_refine_ls_weighting_scheme calc
_refine_ls_wR_factor_gt 0.1550
_refine_ls_wR_factor_ref 0.1865
_reflns_number_gt 2057
_reflns_number_total 3802
_reflns_threshold_expression >2sigma(I)
_cod_data_source_file B700503B.txt
_cod_data_source_block g6
_cod_original_sg_symbol_H-M P2(1)/c
_cod_database_code 7005306

loop_
_symmetry_equiv_pos_as_xyz
'x, y, z'
'-x, y+1/2, -z+1/2'
'-x, -y, -z'
'x, -y-1/2, z-1/2'

loop_
_atom_site_label
_atom_site_type_symbol
_atom_site_fract_x
_atom_site_fract_y
_atom_site_fract_z
_atom_site_U_iso_or_equiv
_atom_site_adp_type
_atom_site_occupancy
_atom_site_symmetry_multiplicity
_atom_site_calc_flag
_atom_site_refinement_flags
_atom_site_disorder_assembly
_atom_site_disorder_group
N1 N 0.2861(4) 0.4535(3) 0.00084(13) 0.0483(10) Uani 1 1 d . . .
N2 N 0.1885(4) 0.5095(3) 0.03285(13) 0.0481(10) Uani 1 1 d . . .
C2 C 0.1486(4) 0.4407(3) 0.07567(13) 0.0297(8) Uani 1 1 d . . .
C3 C 0.2007(4) 0.3095(3) 0.08788(13) 0.0279(8) Uani 1 1 d . . .
H3 H 0.1693 0.2618 0.1180 0.033 Uiso 1 1 calc R . .
C4 C 0.2976(4) 0.2526(3) 0.05521(14) 0.0292(9) Uani 1 1 d . . .
H4 H 0.3354 0.1637 0.0617 0.035 Uiso 1 1 calc R . .
C5 C 0.3399(4) 0.3285(3) 0.01182(14) 0.0297(9) Uani 1 1 d . . .
C6 C 0.4503(4) 0.2801(3) -0.02421(14) 0.0340(9) Uani 1 1 d . . .
H6 H 0.4730 0.3355 -0.0536 0.041 Uiso 1 1 calc R . .
N3 N 0.5156(4) 0.1672(3) -0.01721(12) 0.0309(7) Uani 1 1 d . . .
C8 C 0.6273(4) 0.1300(3) -0.05243(13) 0.0258(8) Uani 1 1 d . . .
C9 C 0.5773(4) 0.0828(3) -0.10689(13) 0.0278(8) Uani 1 1 d . . .
C10 C 0.6924(4) 0.0479(3) -0.13851(14) 0.0276(8) Uani 1 1 d . . .
H10 H 0.6606 0.0162 -0.1750 0.033 Uiso 1 1 calc R . .
C11 C 0.8530(4) 0.0575(3) -0.11887(13) 0.0263(8) Uani 1 1 d . . .
C12 C 0.8980(4) 0.1016(3) -0.06427(13) 0.0264(8) Uani 1 1 d . . .
H12 H 1.0067 0.1077 -0.0500 0.032 Uiso 1 1 calc R . .
C13 C 0.7876(4) 0.1363(3) -0.03074(14) 0.0274(8) Uani 1 1 d . . .
C31 C 0.4047(4) 0.0667(3) -0.12803(15) 0.0379(10) Uani 1 1 d . . .
H31A H 0.3577 0.1549 -0.1370 0.045 Uiso 1 1 calc R . .
H31B H 0.3524 0.0241 -0.0996 0.045 Uiso 1 1 calc R . .
H31C H 0.3916 0.0106 -0.1612 0.045 Uiso 1 1 calc R . .
C32 C 0.9765(4) 0.0222(3) -0.15477(14) 0.0337(9) Uani 1 1 d . . .
H32A H 1.0191 -0.0670 -0.1448 0.040 Uiso 1 1 calc R . .
H32B H 1.0617 0.0884 -0.1491 0.040 Uiso 1 1 calc R . .
H32C H 0.9285 0.0224 -0.1936 0.040 Uiso 1 1 calc R . .
C33 C 0.8375(5) 0.1838(3) 0.02808(13) 0.0323(9) Uani 1 1 d . . .
H33A H 0.9453 0.1539 0.0410 0.039 Uiso 1 1 calc R . .
H33B H 0.7663 0.1464 0.0519 0.039 Uiso 1 1 calc R . .
H33C H 0.8331 0.2819 0.0293 0.039 Uiso 1 1 calc R . .
C16 C 0.0434(4) 0.5141(3) 0.10751(14) 0.0331(9) Uani 1 1 d . . .
H16 H 0.0103 0.6018 0.0962 0.040 Uiso 1 1 calc R . .
N4 N -0.0040(3) 0.4643(3) 0.14919(11) 0.0287(7) Uani 1 1 d . . .
C18 C -0.1054(4) 0.5438(3) 0.17764(13) 0.0265(8) Uani 1 1 d . . .
C19 C -0.0412(4) 0.6458(3) 0.21477(14) 0.0295(9) Uani 1 1 d . . .
C20 C -0.1448(4) 0.7186(3) 0.24217(13) 0.0286(9) Uani 1 1 d . . .
H20 H -0.1036 0.7887 0.2663 0.034 Uiso 1 1 calc R . .
C21 C -0.3051(5) 0.6933(3) 0.23570(14) 0.0300(9) Uani 1 1 d . . .
C22 C -0.3630(4) 0.5895(3) 0.19935(13) 0.0287(8) Uani 1 1 d . . .
H22 H -0.4725 0.5702 0.1942 0.034 Uiso 1 1 calc R . .
C23 C -0.2660(4) 0.5147(3) 0.17089(13) 0.0274(8) Uani 1 1 d . . .
C41 C 0.1330(4) 0.6715(3) 0.22510(15) 0.0366(10) Uani 1 1 d . . .
H41A H 0.1570 0.7361 0.2553 0.044 Uiso 1 1 calc R . .
H41B H 0.1668 0.7079 0.1916 0.044 Uiso 1 1 calc R . .
H41C H 0.1888 0.5874 0.2351 0.044 Uiso 1 1 calc R . .
C42 C -0.4145(5) 0.7737(3) 0.26597(15) 0.0367(9) Uani 1 1 d . . .
H42A H -0.4472 0.7189 0.2955 0.044 Uiso 1 1 calc R . .
H42B H -0.5074 0.8004 0.2401 0.044 Uiso 1 1 calc R . .
H42C H -0.3597 0.8538 0.2820 0.044 Uiso 1 1 calc R . .
C43 C -0.3326(4) 0.4028(3) 0.13199(14) 0.0334(9) Uani 1 1 d . . .
H43A H -0.3197 0.4263 0.0941 0.040 Uiso 1 1 calc R . .
H43B H -0.4447 0.3909 0.1343 0.040 Uiso 1 1 calc R . .
H43C H -0.2761 0.3193 0.1425 0.040 Uiso 1 1 calc R . .

loop_
_atom_site_aniso_label
_atom_site_aniso_U_11
_atom_site_aniso_U_22
_atom_site_aniso_U_33
_atom_site_aniso_U_23
_atom_site_aniso_U_13
_atom_site_aniso_U_12
N1 0.078(3) 0.0227(17) 0.050(2) 0.0135(15) 0.0317(19) 0.0187(17)
N2 0.078(3) 0.0280(18) 0.046(2) 0.0135(15) 0.0316(19) 0.0210(17)
C2 0.044(2) 0.0173(18) 0.0287(19) 0.0029(15) 0.0086(17) 0.0004(16)
C3 0.041(2) 0.0163(18) 0.0250(18) 0.0041(14) 0.0017(17) -0.0006(16)
C4 0.042(2) 0.0134(17) 0.0317(19) -0.0018(15) 0.0045(17) 0.0000(15)
C5 0.042(2) 0.0145(17) 0.032(2) 0.0014(15) 0.0036(18) 0.0039(15)
C6 0.052(3) 0.0199(19) 0.031(2) 0.0026(16) 0.0083(18) 0.0006(18)
N3 0.042(2) 0.0151(15) 0.0348(17) 0.0025(13) 0.0040(15) 0.0032(13)
C8 0.038(2) 0.0101(16) 0.0313(19) 0.0046(14) 0.0103(17) 0.0037(15)
C9 0.039(2) 0.0131(17) 0.0309(19) 0.0066(15) 0.0049(17) 0.0001(15)
C10 0.041(2) 0.0154(17) 0.0258(18) 0.0028(15) 0.0016(17) -0.0010(15)
C11 0.041(2) 0.0087(16) 0.0291(19) -0.0019(14) 0.0068(17) 0.0013(15)
C12 0.035(2) 0.0142(17) 0.0286(19) 0.0026(14) -0.0012(16) -0.0020(15)
C13 0.041(2) 0.0063(16) 0.035(2) 0.0023(14) 0.0062(18) 0.0027(15)
C31 0.047(3) 0.027(2) 0.038(2) 0.0006(17) 0.0016(19) -0.0030(18)
C32 0.050(3) 0.0209(18) 0.0293(19) 0.0019(16) 0.0014(18) -0.0009(17)
C33 0.052(3) 0.0154(17) 0.0290(19) -0.0008(15) 0.0035(18) 0.0017(16)
C16 0.050(3) 0.0165(18) 0.033(2) 0.0055(16) 0.0060(18) 0.0039(16)
N4 0.0399(19) 0.0201(15) 0.0260(15) 0.0010(13) 0.0040(14) 0.0032(13)
C18 0.041(2) 0.0163(17) 0.0234(18) 0.0038(15) 0.0075(16) 0.0063(16)
C19 0.040(2) 0.0200(19) 0.0274(19) 0.0064(15) 0.0021(17) 0.0021(16)
C20 0.046(3) 0.0146(17) 0.0256(19) -0.0005(14) 0.0057(17) 0.0004(16)
C21 0.048(3) 0.0163(18) 0.0268(19) 0.0060(15) 0.0082(17) 0.0075(16)
C22 0.038(2) 0.0224(19) 0.0259(19) 0.0054(15) 0.0052(16) -0.0014(16)
C23 0.043(2) 0.0137(17) 0.0253(18) 0.0046(14) 0.0055(17) 0.0038(16)
C41 0.048(3) 0.0228(19) 0.037(2) -0.0027(17) -0.0001(19) 0.0001(17)
C42 0.053(3) 0.0236(19) 0.034(2) -0.0023(16) 0.0072(18) 0.0075(18)
C43 0.048(3) 0.0231(19) 0.0283(19) -0.0025(16) 0.0037(18) -0.0040(17)

loop_
_atom_type_symbol
_atom_type_description
_atom_type_scat_dispersion_real
_atom_type_scat_dispersion_imag
_atom_type_scat_source
C C 0.0033 0.0016 'International Tables Vol C Tables 4.2.6.8 and 6.1.1.4'
H H 0.0000 0.0000 'International Tables Vol C Tables 4.2.6.8 and 6.1.1.4'
N N 0.0061 0.0033 'International Tables Vol C Tables 4.2.6.8 and 6.1.1.4'

loop_
_geom_angle_atom_site_label_1
_geom_angle_atom_site_label_2
_geom_angle_atom_site_label_3
_geom_angle
_geom_angle_site_symmetry_1
_geom_angle_site_symmetry_3
_geom_angle_publ_flag
C5 N1 N2 119.5(3) . . ?
C2 N2 N1 119.7(3) . . ?
N2 C2 C3 122.4(3) . . ?
N2 C2 C16 114.1(3) . . ?
C3 C2 C16 123.5(3) . . ?
C4 C3 C2 117.9(3) . . ?
C4 C3 H3 121.1 . . ?
C2 C3 H3 121.1 . . ?
C3 C4 C5 118.2(3) . . ?
C3 C4 H4 120.9 . . ?
C5 C4 H4 120.9 . . ?
N1 C5 C4 122.4(3) . . ?
N1 C5 C6 114.7(3) . . ?
C4 C5 C6 122.9(3) . . ?
N3 C6 C5 121.7(3) . . ?
N3 C6 H6 119.1 . . ?
C5 C6 H6 119.1 . . ?
C6 N3 C8 118.3(3) . . ?
C13 C8 C9 121.0(3) . . ?
C13 C8 N3 117.9(3) . . ?
C9 C8 N3 121.1(3) . . ?
C10 C9 C8 117.8(3) . . ?
C10 C9 C31 121.8(3) . . ?
C8 C9 C31 120.3(3) . . ?
C9 C10 C11 122.6(3) . . ?
C9 C10 H10 118.7 . . ?
C11 C10 H10 118.7 . . ?
C10 C11 C12 117.9(3) . . ?
C10 C11 C32 121.6(3) . . ?
C12 C11 C32 120.5(3) . . ?
C13 C12 C11 121.8(3) . . ?
C13 C12 H12 119.1 . . ?
C11 C12 H12 119.1 . . ?
C12 C13 C8 118.8(3) . . ?
C12 C13 C33 121.3(3) . . ?
C8 C13 C33 119.9(3) . . ?
C9 C31 H31A 109.5 . . ?
C9 C31 H31B 109.5 . . ?
H31A C31 H31B 109.5 . . ?
C9 C31 H31C 109.5 . . ?
H31A C31 H31C 109.5 . . ?
H31B C31 H31C 109.5 . . ?
C11 C32 H32A 109.5 . . ?
C11 C32 H32B 109.5 . . ?
H32A C32 H32B 109.5 . . ?
C11 C32 H32C 109.5 . . ?
H32A C32 H32C 109.5 . . ?
H32B C32 H32C 109.5 . . ?
C13 C33 H33A 109.5 . . ?
C13 C33 H33B 109.5 . . ?
H33A C33 H33B 109.5 . . ?
C13 C33 H33C 109.5 . . ?
H33A C33 H33C 109.5 . . ?
H33B C33 H33C 109.5 . . ?
N4 C16 C2 122.2(3) . . ?
N4 C16 H16 118.9 . . ?
C2 C16 H16 118.9 . . ?
C16 N4 C18 118.0(3) . . ?
C23 C18 C19 120.6(3) . . ?
C23 C18 N4 119.2(3) . . ?
C19 C18 N4 120.1(3) . . ?
C20 C19 C18 117.8(3) . . ?
C20 C19 C41 121.3(3) . . ?
C18 C19 C41 120.9(3) . . ?
C21 C20 C19 122.9(3) . . ?
C21 C20 H20 118.5 . . ?
C19 C20 H20 118.5 . . ?
C20 C21 C22 117.3(3) . . ?
C20 C21 C42 121.8(3) . . ?
C22 C21 C42 121.0(3) . . ?
C23 C22 C21 122.3(3) . . ?
C23 C22 H22 118.9 . . ?
C21 C22 H22 118.9 . . ?
C22 C23 C18 119.1(3) . . ?
C22 C23 C43 120.9(3) . . ?
C18 C23 C43 120.0(3) . . ?
C19 C41 H41A 109.5 . . ?
C19 C41 H41B 109.5 . . ?
H41A C41 H41B 109.5 . . ?
C19 C41 H41C 109.5 . . ?
H41A C41 H41C 109.5 . . ?
H41B C41 H41C 109.5 . . ?
C21 C42 H42A 109.5 . . ?
C21 C42 H42B 109.5 . . ?
H42A C42 H42B 109.5 . . ?
C21 C42 H42C 109.5 . . ?
H42A C42 H42C 109.5 . . ?
H42B C42 H42C 109.5 . . ?
C23 C43 H43A 109.5 . . ?
C23 C43 H43B 109.5 . . ?
H43A C43 H43B 109.5 . . ?
C23 C43 H43C 109.5 . . ?
H43A C43 H43C 109.5 . . ?
H43B C43 H43C 109.5 . . ?

loop_
_geom_bond_atom_site_label_1
_geom_bond_atom_site_label_2
_geom_bond_distance
_geom_bond_site_symmetry_2
_geom_bond_publ_flag
N1 C5 1.344(4) . ?
N1 N2 1.351(4) . ?
N2 C2 1.340(4) . ?
C2 C3 1.402(4) . ?
C2 C16 1.473(5) . ?
C3 C4 1.362(4) . ?
C3 H3 0.9500 . ?
C4 C5 1.397(4) . ?
C4 H4 0.9500 . ?
C5 C6 1.470(5) . ?
C6 N3 1.259(4) . ?
C6 H6 0.9500 . ?
N3 C8 1.431(4) . ?
C8 C13 1.402(5) . ?
C8 C9 1.421(4) . ?
C9 C10 1.387(5) . ?
C9 C31 1.505(5) . ?
C10 C11 1.396(5) . ?
C10 H10 0.9500 . ?
C11 C12 1.408(4) . ?
C11 C32 1.516(5) . ?
C12 C13 1.387(4) . ?
C12 H12 0.9500 . ?
C13 C33 1.518(5) . ?
C31 H31A 0.9800 . ?
C31 H31B 0.9800 . ?
C31 H31C 0.9800 . ?
C32 H32A 0.9800 . ?
C32 H32B 0.9800 . ?
C32 H32C 0.9800 . ?
C33 H33A 0.9800 . ?
C33 H33B 0.9800 . ?
C33 H33C 0.9800 . ?
C16 N4 1.257(4) . ?
C16 H16 0.9500 . ?
N4 C18 1.433(4) . ?
C18 C23 1.395(5) . ?
C18 C19 1.422(5) . ?
C19 C20 1.396(4) . ?
C19 C41 1.502(5) . ?
C20 C21 1.385(5) . ?
C20 H20 0.9500 . ?
C21 C22 1.409(5) . ?
C21 C42 1.510(5) . ?
C22 C23 1.382(4) . ?
C22 H22 0.9500 . ?
C23 C43 1.524(4) . ?
C41 H41A 0.9800 . ?
C41 H41B 0.9800 . ?
C41 H41C 0.9800 . ?
C42 H42A 0.9800 . ?
C42 H42B 0.9800 . ?
C42 H42C 0.9800 . ?
C43 H43A 0.9800 . ?
C43 H43B 0.9800 . ?
C43 H43C 0.9800 . ?

loop_
_geom_torsion_atom_site_label_1
_geom_torsion_atom_site_label_2
_geom_torsion_atom_site_label_3
_geom_torsion_atom_site_label_4
_geom_torsion
_geom_torsion_site_symmetry_1
_geom_torsion_site_symmetry_2
_geom_torsion_site_symmetry_3
_geom_torsion_site_symmetry_4
_geom_torsion_publ_flag
C5 N1 N2 C2 1.2(6) . . . . ?
N1 N2 C2 C3 -2.1(6) . . . . ?
N1 N2 C2 C16 179.2(3) . . . . ?
N2 C2 C3 C4 1.3(5) . . . . ?
C16 C2 C3 C4 179.9(3) . . . . ?
C2 C3 C4 C5 0.4(5) . . . . ?
N2 N1 C5 C4 0.5(6) . . . . ?
N2 N1 C5 C6 -177.6(3) . . . . ?
C3 C4 C5 N1 -1.3(5) . . . . ?
C3 C4 C5 C6 176.7(3) . . . . ?
N1 C5 C6 N3 176.8(4) . . . . ?
C4 C5 C6 N3 -1.3(6) . . . . ?
C5 C6 N3 C8 -177.1(3) . . . . ?
C6 N3 C8 C13 103.5(4) . . . . ?
C6 N3 C8 C9 -79.1(4) . . . . ?
C13 C8 C9 C10 -2.3(4) . . . . ?
N3 C8 C9 C10 -179.6(3) . . . . ?
C13 C8 C9 C31 175.3(3) . . . . ?
N3 C8 C9 C31 -2.0(4) . . . . ?
C8 C9 C10 C11 0.0(5) . . . . ?
C31 C9 C10 C11 -177.6(3) . . . . ?
C9 C10 C11 C12 1.5(5) . . . . ?
C9 C10 C11 C32 -178.3(3) . . . . ?
C10 C11 C12 C13 -0.8(5) . . . . ?
C32 C11 C12 C13 179.1(3) . . . . ?
C11 C12 C13 C8 -1.5(5) . . . . ?
C11 C12 C13 C33 -179.9(3) . . . . ?
C9 C8 C13 C12 3.0(5) . . . . ?
N3 C8 C13 C12 -179.6(3) . . . . ?
C9 C8 C13 C33 -178.5(3) . . . . ?
N3 C8 C13 C33 -1.1(4) . . . . ?
N2 C2 C16 N4 -179.4(3) . . . . ?
C3 C2 C16 N4 1.9(6) . . . . ?
C2 C16 N4 C18 179.7(3) . . . . ?
C16 N4 C18 C23 104.2(4) . . . . ?
C16 N4 C18 C19 -79.4(4) . . . . ?
C23 C18 C19 C20 -2.6(4) . . . . ?
N4 C18 C19 C20 -178.8(3) . . . . ?
C23 C18 C19 C41 175.9(3) . . . . ?
N4 C18 C19 C41 -0.4(4) . . . . ?
C18 C19 C20 C21 1.7(5) . . . . ?
C41 C19 C20 C21 -176.8(3) . . . . ?
C19 C20 C21 C22 -0.4(5) . . . . ?
C19 C20 C21 C42 179.9(3) . . . . ?
C20 C21 C22 C23 -0.1(5) . . . . ?
C42 C21 C22 C23 179.7(3) . . . . ?
C21 C22 C23 C18 -0.9(5) . . . . ?
C21 C22 C23 C43 179.9(3) . . . . ?
C19 C18 C23 C22 2.2(4) . . . . ?
N4 C18 C23 C22 178.5(3) . . . . ?
C19 C18 C23 C43 -178.5(3) . . . . ?
N4 C18 C23 C43 -2.2(4) . . . . ?

loop_
_cod_related_entry_id
_cod_related_entry_database
_cod_related_entry_code
1 ChemSpider 21190619
